data_7700856
loop_
_publ_author_name
'Mondol, Ranajit'
'Otten, Edwin'

_publ_section_title
;
 Structure and bonding in reduced boron and aluminium complexes with
 formazanate ligands.
;
_journal_issue 37
_journal_name_full 'Dalton transactions (Cambridge, England : 2003)'
_journal_page_first 13981
_journal_page_last 13988
_journal_paper_doi 10.1039/c9dt02831e
_journal_volume 48
_journal_year 2019
_chemical_formula_sum 'C55 H70 B N5'
_chemical_formula_weight 811.97
_chemical_properties_physical Air-sensitive,Moisture-sensitive
_space_group_crystal_system monoclinic
_space_group_IT_number 14
_space_group_name_Hall '-P 2ybc'
_space_group_name_H-M_alt 'P 1 21/c 1'
_symmetry_space_group_name_Hall '-P 2ybc'
_symmetry_space_group_name_H-M 'P 1 21/c 1'
_atom_sites_solution_hydrogens geom
_audit_creation_method SHELXL-2018/1
_audit_update_record
;
2019-07-05 deposited with the CCDC.    2019-08-15 downloaded from the CCDC.
;
_cell_angle_alpha 90
_cell_angle_beta 90.9850(10)
_cell_angle_gamma 90
_cell_formula_units_Z 4
_cell_length_a 11.0674(3)
_cell_length_b 16.7937(4)
_cell_length_c 27.9584(6)
_cell_measurement_reflns_used 9929
_cell_measurement_temperature 100(2)
_cell_measurement_theta_max 75.01
_cell_measurement_theta_min 3.07
_cell_volume 5195.7(2)
_computing_structure_refinement 'SHELXL-2018/1 (Sheldrick, 2018)'
_computing_structure_solution 'SHELXT 2014/5 (Sheldrick, 2014)'
_diffrn_ambient_temperature 100(2)
_diffrn_measured_fraction_theta_full 0.997
_diffrn_measured_fraction_theta_max 0.996
_diffrn_measurement_device_type 'Bruker APEX-II CCD'
_diffrn_measurement_method '\f and \w scans'
_diffrn_radiation_type CuK\a
_diffrn_radiation_wavelength 1.54178
_diffrn_reflns_av_R_equivalents 0.0269
_diffrn_reflns_av_unetI/netI 0.0199
_diffrn_reflns_Laue_measured_fraction_full 0.997
_diffrn_reflns_Laue_measured_fraction_max 0.996
_diffrn_reflns_limit_h_max 11
_diffrn_reflns_limit_h_min -13
_diffrn_reflns_limit_k_max 19
_diffrn_reflns_limit_k_min -20
_diffrn_reflns_limit_l_max 32
_diffrn_reflns_limit_l_min -33
_diffrn_reflns_number 51829
_diffrn_reflns_point_group_measured_fraction_full 0.997
_diffrn_reflns_point_group_measured_fraction_max 0.996
_diffrn_reflns_theta_full 67.679
_diffrn_reflns_theta_max 68.245
_diffrn_reflns_theta_min 3.070
_exptl_absorpt_coefficient_mu 0.454
_exptl_absorpt_correction_type multi-scan
_exptl_absorpt_process_details SADABS
_exptl_crystal_colour green
_exptl_crystal_density_diffrn 1.038
_exptl_crystal_description hexagonal
_exptl_crystal_F_000 1760
_exptl_crystal_size_max 0.210
_exptl_crystal_size_mid 0.190
_exptl_crystal_size_min 0.060
_exptl_transmission_factor_max 0.7539
_exptl_transmission_factor_min 0.6842
_refine_diff_density_max 0.300
_refine_diff_density_min -0.343
_refine_diff_density_rms 0.047
_refine_ls_extinction_method none
_refine_ls_goodness_of_fit_ref 1.038
_refine_ls_hydrogen_treatment constr
_refine_ls_matrix_type full
_refine_ls_number_parameters 555
_refine_ls_number_reflns 9493
_refine_ls_number_restraints 0
_refine_ls_restrained_S_all 1.038
_refine_ls_R_factor_all 0.0565
_refine_ls_R_factor_gt 0.0496
_refine_ls_shift/su_max 0.001
_refine_ls_shift/su_mean 0.000
_refine_ls_structure_factor_coef Fsqd
_refine_ls_weighting_details 'w=1/[\s^2^(Fo^2^)+(0.0918P)^2^+2.0831P] where P=(Fo^2^+2Fc^2^)/3'
_refine_ls_weighting_scheme calc
_refine_ls_wR_factor_gt 0.1500
_refine_ls_wR_factor_ref 0.1567
_reflns_Friedel_coverage 0.000
_reflns_number_gt 8215
_reflns_number_total 9493
_reflns_threshold_expression 'I > 2\s(I)'
_cod_data_source_file c9dt02831e2.cif
_cod_data_source_block cu_molan513_0m_a_sq
_cod_depositor_comments 'Adding full bibliography for 7700856--7700857.cif.'
_cod_database_code 7700856
_shelx_shelxl_version_number 2018/1
_shelx_space_group_comment
;
The symmetry employed for this shelxl refinement is uniquely defined
by the following loop, which should always be used as a source of
symmetry information in preference to the above space-group names.
They are only intended as comments.
;
_shelx_estimated_absorpt_t_min 0.911
_shelx_estimated_absorpt_t_max 0.973

loop_
_space_group_symop_operation_xyz
'x, y, z'
'-x, y+1/2, -z+1/2'
'-x, -y, -z'
'x, -y-1/2, z-1/2'

loop_
_atom_site_label
_atom_site_type_symbol
_atom_site_fract_x
_atom_site_fract_y
_atom_site_fract_z
_atom_site_U_iso_or_equiv
_atom_site_adp_type
_atom_site_occupancy
_atom_site_site_symmetry_order
_atom_site_calc_flag
_atom_site_refinement_flags_posn
_atom_site_refinement_flags_adp
B1 B 0.35105(15) 0.19242(12) 0.61813(6) 0.0297(4) Uani 1 1 d . .
N1 N 0.36696(11) 0.21168(8) 0.56348(4) 0.0284(3) Uani 1 1 d . .
N2 N 0.47636(11) 0.18047(9) 0.54467(4) 0.0307(3) Uani 1 1 d . .
N3 N 0.58144(11) 0.20856(9) 0.61894(4) 0.0309(3) Uani 1 1 d . .
N4 N 0.47405(11) 0.21770(8) 0.64362(4) 0.0294(3) Uani 1 1 d . .
N5 N 0.58499(12) 0.48883(8) 0.68369(5) 0.0304(3) Uani 1 1 d . .
C1 C 0.33891(14) 0.28585(10) 0.54211(5) 0.0293(3) Uani 1 1 d . .
C2 C 0.42734(16) 0.33739(11) 0.52517(6) 0.0388(4) Uani 1 1 d . .
H2 H 0.508591 0.325298 0.530147 0.047 Uiso 1 1 calc R U
C3 C 0.3953(2) 0.40601(13) 0.50112(7) 0.0521(5) Uani 1 1 d . .
H3 H 0.455301 0.439203 0.489472 0.063 Uiso 1 1 calc R U
C4 C 0.2760(2) 0.42608(13) 0.49411(7) 0.0570(6) Uani 1 1 d . .
H4 H 0.255122 0.472400 0.477714 0.068 Uiso 1 1 calc R U
C5 C 0.18708(18) 0.37660(13) 0.51174(6) 0.0475(5) Uani 1 1 d . .
H5 H 0.106177 0.390386 0.507648 0.057 Uiso 1 1 calc R U
C6 C 0.21746(15) 0.30692(11) 0.53534(5) 0.0338(4) Uani 1 1 d . .
H6 H 0.156971 0.273913 0.546768 0.041 Uiso 1 1 calc R U
C7 C 0.57795(13) 0.18693(10) 0.57471(5) 0.0306(3) Uani 1 1 d . .
C8 C 0.69753(14) 0.17527(11) 0.55202(5) 0.0322(4) Uani 1 1 d . .
C9 C 0.79533(14) 0.14570(11) 0.57855(6) 0.0360(4) Uani 1 1 d . .
H9 H 0.786095 0.134212 0.610823 0.043 Uiso 1 1 calc R U
C10 C 0.90582(15) 0.13320(12) 0.55759(6) 0.0396(4) Uani 1 1 d . .
H10 H 0.969676 0.113286 0.576041 0.048 Uiso 1 1 calc R U
C11 C 0.92368(14) 0.14976(11) 0.50949(6) 0.0371(4) Uani 1 1 d . .
C12 C 0.82736(15) 0.18180(12) 0.48357(6) 0.0386(4) Uani 1 1 d . .
H12 H 0.838030 0.195564 0.451705 0.046 Uiso 1 1 calc R U
C13 C 0.71571(15) 0.19379(11) 0.50399(6) 0.0371(4) Uani 1 1 d . .
H13 H 0.652300 0.214355 0.485554 0.044 Uiso 1 1 calc R U
C14 C 1.04149(15) 0.13097(13) 0.48562(7) 0.0442(4) Uani 1 1 d . .
H14A H 1.053100 0.074340 0.484914 0.066 Uiso 1 1 calc R U
H14B H 1.106859 0.155365 0.503240 0.066 Uiso 1 1 calc R U
H14C H 1.039503 0.151264 0.453515 0.066 Uiso 1 1 calc R U
C15 C 0.49663(14) 0.22793(9) 0.69235(5) 0.0275(3) Uani 1 1 d . .
C16 C 0.61462(14) 0.23939(10) 0.71135(5) 0.0290(3) Uani 1 1 d . .
H16 H 0.680160 0.236825 0.691027 0.035 Uiso 1 1 calc R U
C17 C 0.63471(15) 0.25438(10) 0.75960(6) 0.0323(3) Uani 1 1 d . .
H17 H 0.713456 0.261681 0.770892 0.039 Uiso 1 1 calc R U
C18 C 0.54034(15) 0.25874(10) 0.79138(5) 0.0335(4) Uani 1 1 d . .
H18 H 0.553852 0.271393 0.823410 0.040 Uiso 1 1 calc R U
C19 C 0.42446(15) 0.24345(11) 0.77352(6) 0.0343(4) Uani 1 1 d . .
H19 H 0.359871 0.244478 0.794357 0.041 Uiso 1 1 calc R U
C20 C 0.40265(14) 0.22686(10) 0.72598(5) 0.0320(4) Uani 1 1 d . .
H20 H 0.324426 0.214678 0.715726 0.038 Uiso 1 1 calc R U
C21 C 0.23904(14) 0.24472(11) 0.63900(5) 0.0326(4) Uani 1 1 d . .
C22 C 0.25023(15) 0.32757(12) 0.64321(5) 0.0377(4) Uani 1 1 d . .
H22 H 0.321006 0.351748 0.633162 0.045 Uiso 1 1 calc R U
C23 C 0.15959(17) 0.37485(14) 0.66182(6) 0.0480(5) Uani 1 1 d . .
H23 H 0.170096 0.429665 0.664131 0.058 Uiso 1 1 calc R U
C24 C 0.05334(18) 0.34004(16) 0.67694(7) 0.0567(6) Uani 1 1 d . .
H24 H -0.007544 0.371258 0.689722 0.068 Uiso 1 1 calc R U
C25 C 0.03854(17) 0.25876(16) 0.67289(6) 0.0524(6) Uani 1 1 d . .
H25 H -0.033026 0.235234 0.682617 0.063 Uiso 1 1 calc R U
C26 C 0.13019(14) 0.21166(13) 0.65430(6) 0.0403(4) Uani 1 1 d . .
H26 H 0.118760 0.156921 0.652011 0.048 Uiso 1 1 calc R U
C27 C 0.33581(13) 0.09635(10) 0.62106(5) 0.0307(3) Uani 1 1 d . .
C28 C 0.42168(14) 0.04551(11) 0.64230(5) 0.0323(4) Uani 1 1 d . .
H28 H 0.485351 0.067658 0.659897 0.039 Uiso 1 1 calc R U
C29 C 0.41500(15) -0.03670(11) 0.63800(6) 0.0388(4) Uani 1 1 d . .
H29 H 0.474441 -0.068467 0.652152 0.047 Uiso 1 1 calc R U
C30 C 0.32032(16) -0.07167(12) 0.61275(7) 0.0427(4) Uani 1 1 d . .
H30 H 0.315955 -0.126734 0.609655 0.051 Uiso 1 1 calc R U
C31 C 0.23181(16) -0.02331(12) 0.59206(6) 0.0413(4) Uani 1 1 d . .
H31 H 0.166815 -0.045938 0.575497 0.050 Uiso 1 1 calc R U
C32 C 0.24076(14) 0.05853(11) 0.59620(6) 0.0365(4) Uani 1 1 d . .
H32 H 0.181116 0.089898 0.581869 0.044 Uiso 1 1 calc R U
C33 C 0.45975(14) 0.10758(10) 0.51634(5) 0.0316(4) Uani 1 1 d . .
H33A H 0.417662 0.068570 0.535476 0.038 Uiso 1 1 calc R U
H33B H 0.538527 0.085845 0.509053 0.038 Uiso 1 1 calc R U
C34 C 0.38961(13) 0.12016(10) 0.47000(5) 0.0303(3) Uani 1 1 d . .
C35 C 0.31607(14) 0.05960(11) 0.45243(6) 0.0338(4) Uani 1 1 d . .
H35 H 0.306915 0.013169 0.470128 0.041 Uiso 1 1 calc R U
C36 C 0.25583(15) 0.06764(12) 0.40857(6) 0.0388(4) Uani 1 1 d . .
H36 H 0.208122 0.026166 0.396868 0.047 Uiso 1 1 calc R U
C37 C 0.26653(16) 0.13670(12) 0.38241(6) 0.0398(4) Uani 1 1 d . .
H37 H 0.225657 0.142112 0.353252 0.048 Uiso 1 1 calc R U
C38 C 0.33827(16) 0.19786(12) 0.39972(6) 0.0387(4) Uani 1 1 d . .
H38 H 0.345220 0.244852 0.382380 0.046 Uiso 1 1 calc R U
C39 C 0.39992(15) 0.18912(11) 0.44299(5) 0.0346(4) Uani 1 1 d . .
H39 H 0.449133 0.230249 0.454144 0.042 Uiso 1 1 calc R U
C44 C 0.54422(15) 0.55999(10) 0.65407(6) 0.0339(4) Uani 1 1 d . .
H44A H 0.518115 0.601594 0.675631 0.041 Uiso 1 1 calc R U
H44B H 0.613144 0.580217 0.636885 0.041 Uiso 1 1 calc R U
C45 C 0.44311(16) 0.54348(11) 0.61841(6) 0.0379(4) Uani 1 1 d . .
H45A H 0.381615 0.511264 0.633381 0.045 Uiso 1 1 calc R U
H45B H 0.474424 0.513845 0.591545 0.045 Uiso 1 1 calc R U
C46 C 0.38711(17) 0.62127(12) 0.60056(7) 0.0449(4) Uani 1 1 d . .
H46A H 0.354342 0.650006 0.627500 0.054 Uiso 1 1 calc R U
H46B H 0.449679 0.654032 0.586733 0.054 Uiso 1 1 calc R U
C47 C 0.2877(2) 0.60791(15) 0.56358(8) 0.0589(6) Uani 1 1 d . .
H47A H 0.250688 0.657934 0.555506 0.088 Uiso 1 1 calc R U
H47B H 0.228089 0.572678 0.576364 0.088 Uiso 1 1 calc R U
H47C H 0.321366 0.584640 0.535413 0.088 Uiso 1 1 calc R U
C48 C 0.48067(14) 0.45563(10) 0.71264(5) 0.0306(3) Uani 1 1 d . .
H48A H 0.429067 0.424302 0.691492 0.037 Uiso 1 1 calc R U
H48B H 0.513523 0.420018 0.736881 0.037 Uiso 1 1 calc R U
C49 C 0.40349(14) 0.51799(10) 0.73705(5) 0.0316(3) Uani 1 1 d . .
H49A H 0.361160 0.549565 0.713028 0.038 Uiso 1 1 calc R U
H49B H 0.455006 0.553371 0.755734 0.038 Uiso 1 1 calc R U
C50 C 0.31192(14) 0.47845(11) 0.76972(6) 0.0350(4) Uani 1 1 d . .
H50A H 0.266389 0.438840 0.751715 0.042 Uiso 1 1 calc R U
H50B H 0.354422 0.451493 0.795668 0.042 Uiso 1 1 calc R U
C51 C 0.22570(17) 0.53905(13) 0.79017(7) 0.0481(5) Uani 1 1 d . .
H51A H 0.181123 0.564198 0.764582 0.072 Uiso 1 1 calc R U
H51B H 0.270694 0.578548 0.807769 0.072 Uiso 1 1 calc R U
H51C H 0.170611 0.512825 0.811142 0.072 Uiso 1 1 calc R U
C52 C 0.62828(14) 0.42226(10) 0.65154(6) 0.0335(4) Uani 1 1 d . .
H52A H 0.562970 0.408217 0.629548 0.040 Uiso 1 1 calc R U
H52B H 0.645283 0.375906 0.671230 0.040 Uiso 1 1 calc R U
C53 C 0.74014(16) 0.44085(11) 0.62250(6) 0.0376(4) Uani 1 1 d . .
H53A H 0.724746 0.486844 0.602309 0.045 Uiso 1 1 calc R U
H53B H 0.807373 0.453351 0.643912 0.045 Uiso 1 1 calc R U
C54 C 0.77208(17) 0.36967(14) 0.59168(8) 0.0516(5) Uani 1 1 d . .
H54A H 0.780917 0.323303 0.612133 0.062 Uiso 1 1 calc R U
H54B H 0.705453 0.359452 0.569535 0.062 Uiso 1 1 calc R U
C55 C 0.88627(17) 0.37959(14) 0.56346(7) 0.0479(5) Uani 1 1 d . .
H55A H 0.900343 0.332305 0.545075 0.072 Uiso 1 1 calc R U
H55B H 0.953337 0.388405 0.585041 0.072 Uiso 1 1 calc R U
H55C H 0.877708 0.424352 0.542315 0.072 Uiso 1 1 calc R U
C56 C 0.68626(14) 0.51775(10) 0.71742(6) 0.0328(4) Uani 1 1 d . .
H56A H 0.744693 0.546845 0.698759 0.039 Uiso 1 1 calc R U
H56B H 0.652032 0.554781 0.740111 0.039 Uiso 1 1 calc R U
C57 C 0.75234(14) 0.45295(11) 0.74514(6) 0.0346(4) Uani 1 1 d . .
H57A H 0.788333 0.415902 0.722898 0.042 Uiso 1 1 calc R U
H57B H 0.695174 0.423729 0.764342 0.042 Uiso 1 1 calc R U
C58 C 0.85095(16) 0.48810(12) 0.77765(7) 0.0426(4) Uani 1 1 d . .
H58A H 0.904823 0.520324 0.758671 0.051 Uiso 1 1 calc R U
H58B H 0.814165 0.522489 0.801172 0.051 Uiso 1 1 calc R U
C59 C 0.92350(17) 0.42376(14) 0.80321(7) 0.0491(5) Uani 1 1 d . .
H59A H 0.969594 0.394531 0.780329 0.074 Uiso 1 1 calc R U
H59B H 0.869528 0.388192 0.819156 0.074 Uiso 1 1 calc R U
H59C H 0.977267 0.447860 0.826301 0.074 Uiso 1 1 calc R U

loop_
_atom_site_aniso_label
_atom_site_aniso_U_11
_atom_site_aniso_U_22
_atom_site_aniso_U_33
_atom_site_aniso_U_23
_atom_site_aniso_U_13
_atom_site_aniso_U_12
B1 0.0217(8) 0.0530(11) 0.0145(8) -0.0009(7) -0.0007(6) 0.0082(7)
N1 0.0219(6) 0.0471(8) 0.0164(6) -0.0013(5) 0.0021(5) 0.0119(5)
N2 0.0223(6) 0.0521(8) 0.0179(6) -0.0049(6) 0.0011(5) 0.0117(6)
N3 0.0214(6) 0.0519(8) 0.0196(6) -0.0026(6) 0.0028(5) 0.0076(6)
N4 0.0212(6) 0.0506(8) 0.0163(6) -0.0024(5) 0.0019(5) 0.0078(5)
N5 0.0278(7) 0.0401(7) 0.0234(6) 0.0036(6) 0.0036(5) 0.0008(5)
C1 0.0286(8) 0.0460(9) 0.0135(7) -0.0044(6) 0.0023(6) 0.0064(7)
C2 0.0368(9) 0.0526(10) 0.0274(8) -0.0055(8) 0.0074(7) 0.0015(8)
C3 0.0668(14) 0.0548(12) 0.0354(10) 0.0043(9) 0.0200(9) -0.0018(10)
C4 0.0819(16) 0.0567(12) 0.0330(10) 0.0160(9) 0.0156(10) 0.0236(11)
C5 0.0495(11) 0.0664(12) 0.0269(9) 0.0083(8) 0.0061(8) 0.0262(10)
C6 0.0311(8) 0.0514(10) 0.0189(7) 0.0002(7) 0.0031(6) 0.0117(7)
C7 0.0227(8) 0.0499(9) 0.0192(7) -0.0010(7) 0.0005(6) 0.0087(7)
C8 0.0243(8) 0.0512(10) 0.0211(7) -0.0067(7) 0.0021(6) 0.0074(7)
C9 0.0251(8) 0.0611(11) 0.0219(8) -0.0060(7) 0.0007(6) 0.0068(7)
C10 0.0225(8) 0.0658(12) 0.0304(9) -0.0087(8) -0.0032(6) 0.0086(7)
C11 0.0227(8) 0.0574(11) 0.0314(9) -0.0133(8) 0.0039(6) 0.0031(7)
C12 0.0317(9) 0.0613(11) 0.0229(8) -0.0077(7) 0.0060(6) 0.0065(8)
C13 0.0279(8) 0.0605(11) 0.0229(8) -0.0027(7) 0.0022(6) 0.0119(7)
C14 0.0276(9) 0.0692(13) 0.0359(9) -0.0130(9) 0.0073(7) 0.0062(8)
C15 0.0273(8) 0.0378(8) 0.0172(7) -0.0004(6) -0.0008(6) 0.0083(6)
C16 0.0257(8) 0.0385(8) 0.0228(7) 0.0002(6) 0.0003(6) 0.0067(6)
C17 0.0305(8) 0.0394(9) 0.0267(8) 0.0004(7) -0.0080(6) 0.0037(7)
C18 0.0413(9) 0.0429(9) 0.0161(7) -0.0025(6) -0.0048(6) 0.0077(7)
C19 0.0329(9) 0.0497(10) 0.0204(8) 0.0004(7) 0.0044(6) 0.0109(7)
C20 0.0244(8) 0.0506(10) 0.0210(7) 0.0003(7) -0.0009(6) 0.0077(7)
C21 0.0250(8) 0.0600(11) 0.0128(7) -0.0016(7) -0.0022(6) 0.0122(7)
C22 0.0318(9) 0.0632(11) 0.0179(7) -0.0077(7) -0.0028(6) 0.0147(8)
C23 0.0437(11) 0.0745(13) 0.0257(9) -0.0153(9) -0.0067(7) 0.0275(10)
C24 0.0390(11) 0.1033(19) 0.0276(9) -0.0152(10) -0.0016(8) 0.0368(11)
C25 0.0272(9) 0.1035(18) 0.0265(9) -0.0017(10) 0.0021(7) 0.0178(10)
C26 0.0244(8) 0.0764(13) 0.0201(8) 0.0002(8) -0.0002(6) 0.0100(8)
C27 0.0237(7) 0.0533(10) 0.0151(7) -0.0011(6) 0.0015(5) 0.0075(7)
C28 0.0243(8) 0.0540(10) 0.0184(7) -0.0025(7) -0.0022(6) 0.0062(7)
C29 0.0322(9) 0.0535(11) 0.0304(9) -0.0026(8) -0.0053(7) 0.0119(7)
C30 0.0394(10) 0.0512(11) 0.0372(9) -0.0070(8) -0.0033(8) 0.0049(8)
C31 0.0307(9) 0.0612(12) 0.0319(9) -0.0061(8) -0.0058(7) -0.0007(8)
C32 0.0247(8) 0.0607(11) 0.0241(8) 0.0019(7) -0.0036(6) 0.0073(7)
C33 0.0267(8) 0.0490(9) 0.0190(7) -0.0038(7) 0.0002(6) 0.0115(7)
C34 0.0234(7) 0.0509(10) 0.0168(7) -0.0050(7) 0.0034(6) 0.0129(7)
C35 0.0262(8) 0.0508(10) 0.0245(8) -0.0038(7) 0.0011(6) 0.0126(7)
C36 0.0302(8) 0.0587(11) 0.0275(8) -0.0109(8) -0.0034(7) 0.0110(8)
C37 0.0358(9) 0.0650(12) 0.0186(8) -0.0071(8) -0.0028(6) 0.0169(8)
C38 0.0410(10) 0.0575(11) 0.0177(7) 0.0004(7) 0.0026(7) 0.0125(8)
C39 0.0322(8) 0.0525(10) 0.0193(7) -0.0047(7) 0.0018(6) 0.0078(7)
C44 0.0326(8) 0.0419(9) 0.0275(8) 0.0080(7) 0.0095(7) 0.0036(7)
C45 0.0420(9) 0.0491(10) 0.0228(8) 0.0040(7) 0.0053(7) 0.0076(8)
C46 0.0451(10) 0.0551(11) 0.0347(9) 0.0066(8) 0.0029(8) 0.0115(8)
C47 0.0586(13) 0.0742(15) 0.0434(11) 0.0038(10) -0.0083(10) 0.0224(11)
C48 0.0265(8) 0.0423(9) 0.0231(7) 0.0040(6) 0.0012(6) -0.0050(6)
C49 0.0290(8) 0.0451(9) 0.0206(7) 0.0019(7) 0.0024(6) -0.0052(7)
C50 0.0290(8) 0.0546(10) 0.0213(7) 0.0042(7) 0.0000(6) -0.0096(7)
C51 0.0397(10) 0.0707(13) 0.0345(9) 0.0022(9) 0.0146(8) -0.0063(9)
C52 0.0317(8) 0.0421(9) 0.0267(8) -0.0004(7) 0.0020(6) 0.0035(7)
C53 0.0369(9) 0.0490(10) 0.0271(8) 0.0077(7) 0.0073(7) 0.0083(7)
C54 0.0334(10) 0.0720(14) 0.0497(12) -0.0187(10) 0.0070(8) 0.0028(9)
C55 0.0369(10) 0.0732(13) 0.0339(9) -0.0017(9) 0.0034(8) 0.0176(9)
C56 0.0269(8) 0.0420(9) 0.0296(8) -0.0007(7) 0.0033(6) -0.0059(7)
C57 0.0276(8) 0.0473(9) 0.0290(8) 0.0022(7) 0.0016(6) -0.0037(7)
C58 0.0326(9) 0.0549(11) 0.0401(10) 0.0013(8) -0.0024(7) -0.0075(8)
C59 0.0349(10) 0.0711(13) 0.0410(10) 0.0032(9) -0.0054(8) -0.0004(9)

loop_
_atom_type_symbol
_atom_type_description
_atom_type_scat_dispersion_real
_atom_type_scat_dispersion_imag
_atom_type_scat_source
C C 0.0181 0.0091 'International Tables Vol C Tables 4.2.6.8 and 6.1.1.4'
H H 0.0000 0.0000 'International Tables Vol C Tables 4.2.6.8 and 6.1.1.4'
B B 0.0090 0.0039 'International Tables Vol C Tables 4.2.6.8 and 6.1.1.4'
N N 0.0311 0.0180 'International Tables Vol C Tables 4.2.6.8 and 6.1.1.4'

loop_
_geom_angle_atom_site_label_1
_geom_angle_atom_site_label_2
_geom_angle_atom_site_label_3
_geom_angle
N1 B1 N4 105.79(12)
N1 B1 C27 105.45(12)
N4 B1 C27 109.43(12)
N1 B1 C21 109.52(12)
N4 B1 C21 110.28(13)
C27 B1 C21 115.82(14)
C1 N1 N2 110.44(12)
C1 N1 B1 124.30(12)
N2 N1 B1 113.05(11)
C7 N2 N1 115.42(12)
C7 N2 C33 118.79(13)
N1 N2 C33 113.93(12)
C7 N3 N4 119.64(13)
C15 N4 N3 110.99(12)
C15 N4 B1 127.75(12)
N3 N4 B1 118.79(11)
C52 N5 C44 110.53(12)
C52 N5 C48 107.12(12)
C44 N5 C48 110.86(12)
C52 N5 C56 111.30(12)
C44 N5 C56 107.09(13)
C48 N5 C56 109.97(11)
C2 C1 C6 118.34(16)
C2 C1 N1 122.67(14)
C6 C1 N1 118.90(15)
C3 C2 C1 120.57(17)
C3 C2 H2 119.7
C1 C2 H2 119.7
C4 C3 C2 120.90(19)
C4 C3 H3 119.6
C2 C3 H3 119.6
C3 C4 C5 119.28(18)
C3 C4 H4 120.4
C5 C4 H4 120.4
C6 C5 C4 120.63(18)
C6 C5 H5 119.7
C4 C5 H5 119.7
C5 C6 C1 120.25(17)
C5 C6 H6 119.9
C1 C6 H6 119.9
N3 C7 N2 127.57(13)
N3 C7 C8 115.67(14)
N2 C7 C8 116.47(13)
C9 C8 C13 117.90(14)
C9 C8 C7 120.52(14)
C13 C8 C7 121.58(14)
C10 C9 C8 120.91(15)
C10 C9 H9 119.5
C8 C9 H9 119.5
C9 C10 C11 121.44(16)
C9 C10 H10 119.3
C11 C10 H10 119.3
C12 C11 C10 117.51(14)
C12 C11 C14 120.83(16)
C10 C11 C14 121.62(16)
C13 C12 C11 121.63(16)
C13 C12 H12 119.2
C11 C12 H12 119.2
C12 C13 C8 120.55(15)
C12 C13 H13 119.7
C8 C13 H13 119.7
C11 C14 H14A 109.5
C11 C14 H14B 109.5
H14A C14 H14B 109.5
C11 C14 H14C 109.5
H14A C14 H14C 109.5
H14B C14 H14C 109.5
N4 C15 C20 121.84(14)
N4 C15 C16 122.24(13)
C20 C15 C16 115.92(13)
C17 C16 C15 121.44(14)
C17 C16 H16 119.3
C15 C16 H16 119.3
C18 C17 C16 121.59(15)
C18 C17 H17 119.2
C16 C17 H17 119.2
C17 C18 C19 117.41(14)
C17 C18 H18 121.3
C19 C18 H18 121.3
C20 C19 C18 121.96(15)
C20 C19 H19 119.0
C18 C19 H19 119.0
C19 C20 C15 121.40(15)
C19 C20 H20 119.3
C15 C20 H20 119.3
C26 C21 C22 116.31(15)
C26 C21 B1 123.90(17)
C22 C21 B1 119.78(15)
C23 C22 C21 122.42(18)
C23 C22 H22 118.8
C21 C22 H22 118.8
C24 C23 C22 119.7(2)
C24 C23 H23 120.1
C22 C23 H23 120.1
C25 C24 C23 119.51(17)
C25 C24 H24 120.2
C23 C24 H24 120.2
C24 C25 C26 120.4(2)
C24 C25 H25 119.8
C26 C25 H25 119.8
C25 C26 C21 121.6(2)
C25 C26 H26 119.2
C21 C26 H26 119.2
C28 C27 C32 115.55(16)
C28 C27 B1 123.78(14)
C32 C27 B1 120.15(14)
C29 C28 C27 122.30(15)
C29 C28 H28 118.8
C27 C28 H28 118.8
C30 C29 C28 120.33(16)
C30 C29 H29 119.8
C28 C29 H29 119.8
C29 C30 C31 119.08(18)
C29 C30 H30 120.5
C31 C30 H30 120.5
C32 C31 C30 119.78(16)
C32 C31 H31 120.1
C30 C31 H31 120.1
C31 C32 C27 122.93(16)
C31 C32 H32 118.5
C27 C32 H32 118.5
N2 C33 C34 113.77(13)
N2 C33 H33A 108.8
C34 C33 H33A 108.8
N2 C33 H33B 108.8
C34 C33 H33B 108.8
H33A C33 H33B 107.7
C35 C34 C39 118.19(14)
C35 C34 C33 119.32(15)
C39 C34 C33 122.43(15)
C34 C35 C36 120.66(17)
C34 C35 H35 119.7
C36 C35 H35 119.7
C37 C36 C35 120.33(17)
C37 C36 H36 119.8
C35 C36 H36 119.8
C36 C37 C38 119.65(16)
C36 C37 H37 120.2
C38 C37 H37 120.2
C37 C38 C39 119.90(17)
C37 C38 H38 120.1
C39 C38 H38 120.1
C38 C39 C34 121.26(17)
C38 C39 H39 119.4
C34 C39 H39 119.4
C45 C44 N5 115.16(14)
C45 C44 H44A 108.5
N5 C44 H44A 108.5
C45 C44 H44B 108.5
N5 C44 H44B 108.5
H44A C44 H44B 107.5
C44 C45 C46 110.52(15)
C44 C45 H45A 109.5
C46 C45 H45A 109.5
C44 C45 H45B 109.5
C46 C45 H45B 109.5
H45A C45 H45B 108.1
C47 C46 C45 112.50(18)
C47 C46 H46A 109.1
C45 C46 H46A 109.1
C47 C46 H46B 109.1
C45 C46 H46B 109.1
H46A C46 H46B 107.8
C46 C47 H47A 109.5
C46 C47 H47B 109.5
H47A C47 H47B 109.5
C46 C47 H47C 109.5
H47A C47 H47C 109.5
H47B C47 H47C 109.5
C49 C48 N5 114.97(13)
C49 C48 H48A 108.5
N5 C48 H48A 108.5
C49 C48 H48B 108.5
N5 C48 H48B 108.5
H48A C48 H48B 107.5
C48 C49 C50 110.64(14)
C48 C49 H49A 109.5
C50 C49 H49A 109.5
C48 C49 H49B 109.5
C50 C49 H49B 109.5
H49A C49 H49B 108.1
C51 C50 C49 111.26(15)
C51 C50 H50A 109.4
C49 C50 H50A 109.4
C51 C50 H50B 109.4
C49 C50 H50B 109.4
H50A C50 H50B 108.0
C50 C51 H51A 109.5
C50 C51 H51B 109.5
H51A C51 H51B 109.5
C50 C51 H51C 109.5
H51A C51 H51C 109.5
H51B C51 H51C 109.5
N5 C52 C53 115.61(14)
N5 C52 H52A 108.4
C53 C52 H52A 108.4
N5 C52 H52B 108.4
C53 C52 H52B 108.4
H52A C52 H52B 107.4
C54 C53 C52 109.88(15)
C54 C53 H53A 109.7
C52 C53 H53A 109.7
C54 C53 H53B 109.7
C52 C53 H53B 109.7
H53A C53 H53B 108.2
C55 C54 C53 114.49(18)
C55 C54 H54A 108.6
C53 C54 H54A 108.6
C55 C54 H54B 108.6
C53 C54 H54B 108.6
H54A C54 H54B 107.6
C54 C55 H55A 109.5
C54 C55 H55B 109.5
H55A C55 H55B 109.5
C54 C55 H55C 109.5
H55A C55 H55C 109.5
H55B C55 H55C 109.5
C57 C56 N5 115.37(14)
C57 C56 H56A 108.4
N5 C56 H56A 108.4
C57 C56 H56B 108.4
N5 C56 H56B 108.4
H56A C56 H56B 107.5
C56 C57 C58 111.11(15)
C56 C57 H57A 109.4
C58 C57 H57A 109.4
C56 C57 H57B 109.4
C58 C57 H57B 109.4
H57A C57 H57B 108.0
C59 C58 C57 111.84(16)
C59 C58 H58A 109.2
C57 C58 H58A 109.2
C59 C58 H58B 109.2
C57 C58 H58B 109.2
H58A C58 H58B 107.9
C58 C59 H59A 109.5
C58 C59 H59B 109.5
H59A C59 H59B 109.5
C58 C59 H59C 109.5
H59A C59 H59C 109.5
H59B C59 H59C 109.5

loop_
_geom_bond_atom_site_label_1
_geom_bond_atom_site_label_2
_geom_bond_distance
B1 N1 1.575(2)
B1 N4 1.584(2)
B1 C27 1.624(3)
B1 C21 1.635(2)
N1 C1 1.414(2)
N1 N2 1.4280(16)
N2 C7 1.396(2)
N2 C33 1.468(2)
N3 C7 1.289(2)
N3 N4 1.3931(17)
N4 C15 1.3916(19)
N5 C52 1.517(2)
N5 C44 1.518(2)
N5 C48 1.5267(19)
N5 C56 1.531(2)
C1 C2 1.395(2)
C1 C6 1.400(2)
C2 C3 1.377(3)
C2 H2 0.9300
C3 C4 1.374(3)
C3 H3 0.9300
C4 C5 1.385(3)
C4 H4 0.9300
C5 C6 1.382(3)
C5 H5 0.9300
C6 H6 0.9300
C7 C8 1.490(2)
C8 C9 1.393(2)
C8 C13 1.397(2)
C9 C10 1.381(2)
C9 H9 0.9300
C10 C11 1.391(2)
C10 H10 0.9300
C11 C12 1.387(2)
C11 C14 1.508(2)
C12 C13 1.385(2)
C12 H12 0.9300
C13 H13 0.9300
C14 H14A 0.9600
C14 H14B 0.9600
C14 H14C 0.9600
C15 C20 1.414(2)
C15 C16 1.414(2)
C16 C17 1.386(2)
C16 H16 0.9300
C17 C18 1.385(2)
C17 H17 0.9300
C18 C19 1.392(2)
C18 H18 0.9300
C19 C20 1.375(2)
C19 H19 0.9300
C20 H20 0.9300
C21 C26 1.400(2)
C21 C22 1.402(3)
C22 C23 1.388(2)
C22 H22 0.9300
C23 C24 1.386(3)
C23 H23 0.9300
C24 C25 1.379(4)
C24 H24 0.9300
C25 C26 1.394(3)
C25 H25 0.9300
C26 H26 0.9300
C27 C28 1.402(2)
C27 C32 1.403(2)
C28 C29 1.388(3)
C28 H28 0.9300
C29 C30 1.384(3)
C29 H29 0.9300
C30 C31 1.391(3)
C30 H30 0.9300
C31 C32 1.383(3)
C31 H31 0.9300
C32 H32 0.9300
C33 C34 1.514(2)
C33 H33A 0.9700
C33 H33B 0.9700
C34 C35 1.387(2)
C34 C39 1.388(2)
C35 C36 1.392(2)
C35 H35 0.9300
C36 C37 1.377(3)
C36 H36 0.9300
C37 C38 1.381(3)
C37 H37 0.9300
C38 C39 1.387(2)
C38 H38 0.9300
C39 H39 0.9300
C44 C45 1.512(2)
C44 H44A 0.9700
C44 H44B 0.9700
C45 C46 1.526(3)
C45 H45A 0.9700
C45 H45B 0.9700
C46 C47 1.513(3)
C46 H46A 0.9700
C46 H46B 0.9700
C47 H47A 0.9600
C47 H47B 0.9600
C47 H47C 0.9600
C48 C49 1.521(2)
C48 H48A 0.9700
C48 H48B 0.9700
C49 C50 1.528(2)
C49 H49A 0.9700
C49 H49B 0.9700
C50 C51 1.514(3)
C50 H50A 0.9700
C50 H50B 0.9700
C51 H51A 0.9600
C51 H51B 0.9600
C51 H51C 0.9600
C52 C53 1.524(2)
C52 H52A 0.9700
C52 H52B 0.9700
C53 C54 1.519(3)
C53 H53A 0.9700
C53 H53B 0.9700
C54 C55 1.511(3)
C54 H54A 0.9700
C54 H54B 0.9700
C55 H55A 0.9600
C55 H55B 0.9600
C55 H55C 0.9600
C56 C57 1.517(2)
C56 H56A 0.9700
C56 H56B 0.9700
C57 C58 1.527(2)
C57 H57A 0.9700
C57 H57B 0.9700
C58 C59 1.517(3)
C58 H58A 0.9700
C58 H58B 0.9700
C59 H59A 0.9600
C59 H59B 0.9600
C59 H59C 0.9600
